data_4036198
loop_
_publ_author_name
'Liu, Jianzhong'
'Xie, Ying'
'Zeng, Wei'
'Lin, Dongen'
'Deng, Yuanfu'
'Lu, Xiaoxia'

_publ_section_title
;
 Pd(II)-Catalyzed Pyridine N-Oxides Directed Arylation of Unactivated
 Csp(3)-H Bonds.
;
_journal_issue 9
_journal_name_full 'The Journal of organic chemistry'
_journal_page_first 4618
_journal_page_last 4626
_journal_paper_doi 10.1021/acs.joc.5b00489
_journal_volume 80
_journal_year 2015
_chemical_formula_sum 'C16 H16 N2 O2'
_chemical_formula_weight 268.31
_space_group_IT_number 2
_space_group_name_Hall '-P 1'
_space_group_name_H-M_alt 'P -1'
_atom_sites_solution_hydrogens geom
_atom_sites_solution_primary direct
_atom_sites_solution_secondary difmap
_audit_creation_method SHELXL-97
_cell_angle_alpha 97.918(7)
_cell_angle_beta 106.530(7)
_cell_angle_gamma 90.609(7)
_cell_formula_units_Z 2
_cell_length_a 7.7983(6)
_cell_length_b 8.4361(8)
_cell_length_c 10.6779(9)
_cell_measurement_temperature 293(2)
_cell_volume 666.10(10)
_computing_structure_refinement 'SHELXL-97 (Sheldrick, 1997)'
_computing_structure_solution 'SHELXS-97 (Sheldrick, 1990)'
_diffrn_ambient_temperature 293(2)
_diffrn_measured_fraction_theta_full 0.993
_diffrn_measured_fraction_theta_max 0.993
_diffrn_radiation_monochromator graphite
_diffrn_radiation_source 'fine-focus sealed tube'
_diffrn_radiation_type CuK\a
_diffrn_radiation_wavelength 1.54178
_diffrn_reflns_av_R_equivalents 0.0200
_diffrn_reflns_av_sigmaI/netI 0.0239
_diffrn_reflns_limit_h_max 8
_diffrn_reflns_limit_h_min -8
_diffrn_reflns_limit_k_max 9
_diffrn_reflns_limit_k_min -8
_diffrn_reflns_limit_l_max 12
_diffrn_reflns_limit_l_min -12
_diffrn_reflns_number 4331
_diffrn_reflns_theta_full 62.69
_diffrn_reflns_theta_max 62.69
_diffrn_reflns_theta_min 4.37
_exptl_absorpt_coefficient_mu 0.721
_exptl_absorpt_correction_T_max 0.8691
_exptl_absorpt_correction_T_min 0.8126
_exptl_crystal_density_diffrn 1.338
_exptl_crystal_density_method 'not measured'
_exptl_crystal_F_000 284
_exptl_crystal_size_max 0.30
_exptl_crystal_size_mid 0.20
_exptl_crystal_size_min 0.20
_refine_diff_density_max 0.160
_refine_diff_density_min -0.163
_refine_diff_density_rms 0.033
_refine_ls_extinction_method none
_refine_ls_goodness_of_fit_ref 1.015
_refine_ls_hydrogen_treatment mixed
_refine_ls_matrix_type full
_refine_ls_number_parameters 181
_refine_ls_number_reflns 2121
_refine_ls_number_restraints 0
_refine_ls_restrained_S_all 1.015
_refine_ls_R_factor_all 0.0398
_refine_ls_R_factor_gt 0.0334
_refine_ls_shift/su_max 0.000
_refine_ls_shift/su_mean 0.000
_refine_ls_structure_factor_coef Fsqd
_refine_ls_weighting_details 'calc w=1/[\s^2^(Fo^2^)+(0.0500P)^2^+0.1575P] where P=(Fo^2^+2Fc^2^)/3'
_refine_ls_weighting_scheme calc
_refine_ls_wR_factor_gt 0.0856
_refine_ls_wR_factor_ref 0.0932
_reflns_number_gt 1862
_reflns_number_total 2121
_reflns_threshold_expression >2sigma(I)
_cod_data_source_file jo5b00489_si_002.cif
_cod_data_source_block sad
_cod_database_code 4036198

loop_
_symmetry_equiv_pos_as_xyz
'x, y, z'
'-x, -y, -z'

loop_
_atom_site_label
_atom_site_type_symbol
_atom_site_fract_x
_atom_site_fract_y
_atom_site_fract_z
_atom_site_U_iso_or_equiv
_atom_site_adp_type
_atom_site_occupancy
_atom_site_symmetry_multiplicity
_atom_site_calc_flag
_atom_site_refinement_flags
O1 O 0.13979(12) 0.44578(11) 0.92822(9) 0.0311(3) Uani 1 1 d .
O2 O 0.45739(13) 0.70175(14) 1.34590(10) 0.0405(3) Uani 1 1 d .
N1 N 0.26498(14) 0.55929(13) 0.94759(11) 0.0258(3) Uani 1 1 d .
N2 N 0.23154(15) 0.62667(13) 1.15653(11) 0.0261(3) Uani 1 1 d .
H2B H 0.1238 0.5855 1.1255 0.031 Uiso 1 1 calc R
C1 C 0.33961(19) 0.57797(19) 0.84974(14) 0.0337(3) Uani 1 1 d .
H1A H 0.2996 0.5112 0.7692 0.040 Uiso 1 1 calc R
C2 C 0.4721(2) 0.6928(2) 0.86754(16) 0.0394(4) Uani 1 1 d .
H2A H 0.5222 0.7042 0.7997 0.047 Uiso 1 1 calc R
C3 C 0.5313(2) 0.7921(2) 0.98702(17) 0.0404(4) Uani 1 1 d .
H3A H 0.6221 0.8704 1.0003 0.049 Uiso 1 1 calc R
C4 C 0.45539(19) 0.77467(17) 1.08656(15) 0.0340(3) Uani 1 1 d .
H4A H 0.4942 0.8419 1.1670 0.041 Uiso 1 1 calc R
C5 C 0.32116(17) 0.65679(16) 1.06665(13) 0.0259(3) Uani 1 1 d .
C6 C 0.30152(18) 0.65746(16) 1.29156(13) 0.0281(3) Uani 1 1 d .
C7 C 0.16651(19) 0.63405(17) 1.36485(13) 0.0291(3) Uani 1 1 d .
H7A H 0.0680 0.5562 1.3161 0.035 Uiso 1 1 calc R
C8 C 0.2493(2) 0.61034(19) 1.51026(14) 0.0361(4) Uani 1 1 d .
H8A H 0.1753 0.5422 1.5424 0.043 Uiso 1 1 calc R
H8B H 0.3710 0.5756 1.5292 0.043 Uiso 1 1 calc R
C9 C 0.2374(2) 0.7907(2) 1.55408(15) 0.0396(4) Uani 1 1 d .
H9A H 0.3488 0.8529 1.5700 0.047 Uiso 1 1 calc R
H9B H 0.1877 0.8138 1.6278 0.047 Uiso 1 1 calc R
C10 C 0.10211(19) 0.80062(17) 1.41878(13) 0.0306(3) Uani 1 1 d .
H10A H -0.0190 0.7836 1.4260 0.037 Uiso 1 1 calc R
C11 C 0.10425(18) 0.94179(16) 1.34750(13) 0.0283(3) Uani 1 1 d .
C12 C 0.2218(2) 1.07489(18) 1.40084(15) 0.0350(4) Uani 1 1 d .
H12A H 0.3039 1.0779 1.4837 0.042 Uiso 1 1 calc R
C13 C 0.2180(2) 1.20334(19) 1.33203(17) 0.0411(4) Uani 1 1 d .
H13A H 0.2969 1.2920 1.3693 0.049 Uiso 1 1 calc R
C14 C 0.0976(2) 1.20033(18) 1.20806(17) 0.0403(4) Uani 1 1 d .
H14A H 0.0960 1.2860 1.1616 0.048 Uiso 1 1 calc R
C15 C -0.0201(2) 1.06904(18) 1.15417(15) 0.0370(4) Uani 1 1 d .
H15A H -0.1019 1.0666 1.0712 0.044 Uiso 1 1 calc R
C16 C -0.0171(2) 0.94073(18) 1.22282(14) 0.0329(3) Uani 1 1 d .
H16A H -0.0969 0.8528 1.1854 0.039 Uiso 1 1 calc R

loop_
_atom_site_aniso_label
_atom_site_aniso_U_11
_atom_site_aniso_U_22
_atom_site_aniso_U_33
_atom_site_aniso_U_23
_atom_site_aniso_U_13
_atom_site_aniso_U_12
O1 0.0268(5) 0.0345(5) 0.0289(5) -0.0016(4) 0.0064(4) -0.0065(4)
O2 0.0296(6) 0.0563(7) 0.0296(6) -0.0019(5) 0.0026(4) 0.0003(5)
N1 0.0222(6) 0.0301(6) 0.0242(6) 0.0060(5) 0.0043(4) 0.0023(5)
N2 0.0245(6) 0.0297(6) 0.0219(6) 0.0017(5) 0.0044(5) -0.0017(5)
C1 0.0302(8) 0.0481(9) 0.0248(7) 0.0104(6) 0.0086(6) 0.0067(7)
C2 0.0306(8) 0.0536(10) 0.0412(9) 0.0246(8) 0.0133(7) 0.0069(7)
C3 0.0282(8) 0.0413(9) 0.0535(10) 0.0223(8) 0.0073(7) -0.0018(6)
C4 0.0321(8) 0.0297(7) 0.0364(8) 0.0073(6) 0.0029(6) -0.0024(6)
C5 0.0254(7) 0.0254(7) 0.0255(7) 0.0062(5) 0.0041(5) 0.0034(5)
C6 0.0293(7) 0.0269(7) 0.0247(7) 0.0005(5) 0.0038(6) 0.0047(6)
C7 0.0314(7) 0.0297(7) 0.0245(7) 0.0038(6) 0.0053(6) 0.0023(6)
C8 0.0416(8) 0.0415(9) 0.0253(8) 0.0088(6) 0.0078(6) 0.0082(7)
C9 0.0494(9) 0.0445(9) 0.0226(7) 0.0019(6) 0.0080(7) 0.0114(7)
C10 0.0316(7) 0.0354(8) 0.0257(7) 0.0032(6) 0.0102(6) 0.0058(6)
C11 0.0284(7) 0.0312(7) 0.0257(7) 0.0000(6) 0.0102(6) 0.0065(6)
C12 0.0312(8) 0.0392(8) 0.0314(8) -0.0019(6) 0.0076(6) 0.0018(6)
C13 0.0382(8) 0.0332(8) 0.0509(10) -0.0017(7) 0.0151(7) -0.0046(7)
C14 0.0458(9) 0.0309(8) 0.0487(10) 0.0100(7) 0.0188(8) 0.0052(7)
C15 0.0407(8) 0.0362(8) 0.0319(8) 0.0067(6) 0.0063(6) 0.0058(7)
C16 0.0336(8) 0.0297(7) 0.0315(8) 0.0015(6) 0.0048(6) 0.0009(6)

loop_
_atom_type_symbol
_atom_type_description
_atom_type_scat_dispersion_real
_atom_type_scat_dispersion_imag
_atom_type_scat_source
C C 0.0181 0.0091 'International Tables Vol C Tables 4.2.6.8 and 6.1.1.4'
H H 0.0000 0.0000 'International Tables Vol C Tables 4.2.6.8 and 6.1.1.4'
N N 0.0311 0.0180 'International Tables Vol C Tables 4.2.6.8 and 6.1.1.4'
O O 0.0492 0.0322 'International Tables Vol C Tables 4.2.6.8 and 6.1.1.4'

loop_
_geom_angle_atom_site_label_1
_geom_angle_atom_site_label_2
_geom_angle_atom_site_label_3
_geom_angle
O1 N1 C1 119.75(11)
O1 N1 C5 119.89(11)
C1 N1 C5 120.35(12)
C6 N2 C5 125.04(12)
N1 C1 C2 121.18(14)
C1 C2 C3 119.44(14)
C4 C3 C2 119.76(14)
C3 C4 C5 119.92(14)
N1 C5 N2 114.34(11)
N1 C5 C4 119.34(12)
N2 C5 C4 126.31(12)
O2 C6 N2 122.83(13)
O2 C6 C7 123.58(13)
N2 C6 C7 113.58(12)
C6 C7 C8 114.35(12)
C6 C7 C10 111.24(11)
C8 C7 C10 87.44(10)
C9 C8 C7 89.86(11)
C8 C9 C10 89.19(11)
C11 C10 C9 121.80(13)
C11 C10 C7 119.55(11)
C9 C10 C7 88.33(11)
C12 C11 C16 118.23(14)
C12 C11 C10 122.71(13)
C16 C11 C10 119.06(13)
C13 C12 C11 120.80(14)
C14 C13 C12 120.37(15)
C15 C14 C13 119.38(15)
C14 C15 C16 120.39(14)
C15 C16 C11 120.83(14)

loop_
_geom_bond_atom_site_label_1
_geom_bond_atom_site_label_2
_geom_bond_distance
O1 N1 1.3128(15)
O2 C6 1.2178(17)
N1 C1 1.3582(18)
N1 C5 1.3682(18)
N2 C6 1.3749(18)
N2 C5 1.3853(18)
C1 C2 1.363(2)
C2 C3 1.380(2)
C3 C4 1.379(2)
C4 C5 1.387(2)
C6 C7 1.506(2)
C7 C8 1.5446(19)
C7 C10 1.5859(19)
C8 C9 1.541(2)
C9 C10 1.541(2)
C10 C11 1.501(2)
C11 C12 1.389(2)
C11 C16 1.396(2)
C12 C13 1.387(2)
C13 C14 1.385(2)
C14 C15 1.379(2)
C15 C16 1.385(2)
